data_7114832
loop_
_publ_author_name
'Hascall, Tony'
'Drewitt, Mark J.'
'O&#x2032;Hare, Dermot'

_publ_section_title
;
 Silicon-bridged bis(cyclohexadienyl) iron complexes: the first
 structurally characterised [14]ferrocenophaneElectronic supplementary
 information (ESI) available: experimental details and NMR spectroscopic
 data. See http://www.rsc.org/suppdata/cc/b1/b107874g/
;
_journal_issue 24
_journal_name_full 'Chemical Communications'
_journal_page_first 2600
_journal_paper_doi 10.1039/b107874g
_journal_year 2001
_chemical_compound_source 'synthesis as described'
_chemical_formula_moiety 'C18 H26 Fe1 Si1'
_chemical_formula_structural 'C18 H26 FE1 SI1'
_chemical_formula_sum 'C72 H104 Fe4 Si4'
_chemical_formula_weight 1305.31
_chemical_name_systematic
;
?
;
_space_group_IT_number 85
_symmetry_cell_setting tetragonal
_symmetry_Int_Tables_number 85
_symmetry_space_group_name_Hall '-P 4a'
_symmetry_space_group_name_H-M 'P 4/n :2'
_atom_sites_solution_hydrogens geom
_atom_sites_solution_primary direct
_atom_sites_solution_secondary difmap
_audit_conform_dict_location ftp://ftp.iucr.org/cifdics/cif_core.dic
_audit_conform_dict_name cif_core.dic
_audit_conform_dict_version 2.1
_audit_creation_date 2001-07-09T14:56:38-00:00
_audit_creation_method 'WinGX routine CIF_UPDATE'
_cell_angle_alpha 90
_cell_angle_beta 90
_cell_angle_gamma 90
_cell_formula_units_Z 2
_cell_length_a 19.2430(10)
_cell_length_b 19.2430(10)
_cell_length_c 9.6490(10)
_cell_measurement_reflns_used 0
_cell_measurement_temperature 150(2)
_cell_measurement_theta_max 0
_cell_measurement_theta_min 0
_cell_measurement_wavelength 0.71073
_cell_volume 3573.0(5)
_computing_molecular_graphics 'Ortep-3 for Windows (Farrugia, 1997)'
_computing_publication_material 'WinGX publication routines (Farrugia, 1999)'
_computing_structure_refinement 'SHELXL-97 (Sheldrick, 1997)'
_diffrn_ambient_temperature 150(2)
_diffrn_measured_fraction_theta_full 0.992
_diffrn_measured_fraction_theta_max 0.992
_diffrn_radiation_monochromator graphite
_diffrn_radiation_probe x-ray
_diffrn_radiation_type MoK\a
_diffrn_radiation_wavelength 0.71073
_diffrn_reflns_av_R_equivalents 0
_diffrn_reflns_av_unetI/netI 0.0484
_diffrn_reflns_limit_h_max 24
_diffrn_reflns_limit_h_min 0
_diffrn_reflns_limit_k_max 17
_diffrn_reflns_limit_k_min -17
_diffrn_reflns_limit_l_max 12
_diffrn_reflns_limit_l_min 0
_diffrn_reflns_number 4072
_diffrn_reflns_theta_full 27.49
_diffrn_reflns_theta_max 27.49
_diffrn_reflns_theta_min 2.99
_exptl_absorpt_coefficient_mu 0.901
_exptl_crystal_colour red
_exptl_crystal_density_diffrn 1.213
_exptl_crystal_density_method 'not measured'
_exptl_crystal_description prism
_exptl_crystal_F_000 1392
_exptl_crystal_size_max 0.3
_exptl_crystal_size_mid 0.1
_exptl_crystal_size_min 0.05
_refine_diff_density_max 0.379
_refine_diff_density_min -0.321
_refine_diff_density_rms 0.058
_refine_ls_extinction_coef 0.0002(5)
_refine_ls_extinction_expression Fc^*^=kFc[1+0.001xFc^2^\l^3^/sin(2\q)]^-1/4^
_refine_ls_extinction_method SHELXL
_refine_ls_goodness_of_fit_ref 1.024
_refine_ls_hydrogen_treatment mixed
_refine_ls_matrix_type full
_refine_ls_number_parameters 188
_refine_ls_number_reflns 4072
_refine_ls_number_restraints 0
_refine_ls_restrained_S_all 1.024
_refine_ls_R_factor_all 0.06
_refine_ls_R_factor_gt 0.0355
_refine_ls_shift/su_max 0.001
_refine_ls_shift/su_mean 0
_refine_ls_structure_factor_coef Fsqd
_refine_ls_weighting_details 'calc w=1/[\s^2^(Fo^2^)+(0.0318P)^2^+2.0182P] where P=(Fo^2^+2Fc^2^)/3'
_refine_ls_weighting_scheme calc
_refine_ls_wR_factor_gt 0.0787
_refine_ls_wR_factor_ref 0.0872
_reflns_number_gt 2998
_reflns_number_total 4072
_reflns_threshold_expression >2sigma(I)
_cod_data_source_file b107874g.txt
_cod_data_source_block th159
_cod_original_sg_symbol_Hall 'P 4ab -1ab'
_cod_original_sg_symbol_H-M 'P 4/n'
_cod_database_code 7114832

loop_
_symmetry_equiv_pos_as_xyz
'x, y, z'
'-x+1/2, -y+1/2, z'
'-y+1/2, x, z'
'y, -x+1/2, z'
'-x, -y, -z'
'x-1/2, y-1/2, -z'
'y-1/2, -x, -z'
'-y, x-1/2, -z'

loop_
_atom_site_label
_atom_site_type_symbol
_atom_site_fract_x
_atom_site_fract_y
_atom_site_fract_z
_atom_site_U_iso_or_equiv
_atom_site_adp_type
_atom_site_occupancy
_atom_site_symmetry_multiplicity
_atom_site_calc_flag
_atom_site_refinement_flags
Fe Fe 0.030844(14) 0.326878(14) -0.16263(3) 0.01740(10) Uani 1 1 d .
Si Si 0.15954(3) 0.43296(3) -0.33505(6) 0.02026(14) Uani 1 1 d .
C1 C 0.09919(12) 0.49441(14) -0.4249(3) 0.0404(6) Uani 1 1 d .
H1A H 0.0873 0.5327 -0.3622 0.061 Uiso 1 1 calc R
H1B H 0.0568 0.4697 -0.4518 0.061 Uiso 1 1 calc R
H1C H 0.1219 0.5131 -0.5079 0.061 Uiso 1 1 calc R
C2 C 0.18773(12) 0.36529(13) -0.4603(2) 0.0324(5) Uani 1 1 d .
H2A H 0.2168 0.3866 -0.532 0.049 Uiso 1 1 calc R
H2B H 0.1468 0.3441 -0.5034 0.049 Uiso 1 1 calc R
H2C H 0.2145 0.3295 -0.4115 0.049 Uiso 1 1 calc R
C11 C 0.11496(10) 0.39499(10) -0.1805(2) 0.0191(4) Uani 1 1 d .
C12 C 0.13502(10) 0.33113(10) -0.1155(2) 0.0193(4) Uani 1 1 d .
H12 H 0.1717 0.3043 -0.1539 0.023 Uiso 1 1 calc R
C13 C 0.10091(11) 0.30781(11) 0.0043(2) 0.0235(4) Uani 1 1 d .
H13 H 0.0986 0.2595 0.0241 0.028 Uiso 1 1 calc R
C14 C 0.06775(13) 0.35969(12) 0.1020(2) 0.0312(5) Uani 1 1 d .
C15 C 0.02457(12) 0.40130(11) 0.0005(2) 0.0285(5) Uani 1 1 d .
H15 H -0.0234 0.4091 0.0179 0.034 Uiso 1 1 calc R
C16 C 0.05549(11) 0.42827(11) -0.1192(2) 0.0242(5) Uani 1 1 d .
H16 H 0.037 0.4691 -0.1605 0.029 Uiso 1 1 calc R
C17 C 0.02179(16) 0.32186(14) 0.2080(3) 0.0444(7) Uani 1 1 d .
H17A H 0.051 0.2932 0.2685 0.067 Uiso 1 1 calc R
H17B H -0.0115 0.2921 0.1591 0.067 Uiso 1 1 calc R
H17C H -0.0034 0.3561 0.2639 0.067 Uiso 1 1 calc R
C18 C 0.12046(15) 0.40513(14) 0.1787(3) 0.0424(6) Uani 1 1 d .
H18A H 0.1522 0.3755 0.2318 0.064 Uiso 1 1 calc R
H18B H 0.0959 0.4365 0.2419 0.064 Uiso 1 1 calc R
H18C H 0.1471 0.4325 0.1114 0.064 Uiso 1 1 calc R
C21 C 0.01441(10) 0.23625(10) -0.2778(2) 0.0203(4) Uani 1 1 d .
C22 C -0.02314(10) 0.23480(11) -0.1500(2) 0.0243(5) Uani 1 1 d .
H22 H -0.0158 0.1978 -0.0865 0.029 Uiso 1 1 calc R
C23 C -0.07061(11) 0.28749(12) -0.1175(3) 0.0303(5) Uani 1 1 d .
H23 H -0.0804 0.2985 -0.0236 0.036 Uiso 1 1 calc R
C24 C -0.10630(11) 0.32681(13) -0.2338(3) 0.0370(6) Uani 1 1 d .
C25 C -0.04389(10) 0.34812(11) -0.3186(2) 0.0261(5) Uani 1 1 d .
H25 H -0.0373 0.3954 -0.3434 0.031 Uiso 1 1 calc R
C26 C 0.00426(10) 0.29752(10) -0.3605(2) 0.0212(4) Uani 1 1 d .
H26 H 0.0301 0.3038 -0.4435 0.025 Uiso 1 1 calc R
C27 C -0.14457(14) 0.39074(15) -0.1774(4) 0.0549(8) Uani 1 1 d .
H27A H -0.1801 0.3759 -0.111 0.082 Uiso 1 1 calc R
H27B H -0.1667 0.4157 -0.2541 0.082 Uiso 1 1 calc R
H27C H -0.1113 0.4215 -0.1309 0.082 Uiso 1 1 calc R
C28 C -0.15694(14) 0.28042(18) -0.3148(4) 0.0606(9) Uani 1 1 d .
H28A H -0.194 0.2644 -0.2529 0.091 Uiso 1 1 calc R
H28B H -0.1319 0.2402 -0.352 0.091 Uiso 1 1 calc R
H28C H -0.1773 0.307 -0.3914 0.091 Uiso 1 1 calc R

loop_
_atom_site_aniso_label
_atom_site_aniso_U_11
_atom_site_aniso_U_22
_atom_site_aniso_U_33
_atom_site_aniso_U_23
_atom_site_aniso_U_13
_atom_site_aniso_U_12
Fe 0.01532(16) 0.01609(16) 0.02077(16) -0.00095(12) 0.00236(12) 0.00094(10)
Si 0.0175(3) 0.0234(3) 0.0199(3) 0.0047(2) -0.0034(2) -0.0019(2)
C1 0.0272(12) 0.0501(16) 0.0440(16) 0.0210(13) -0.0077(11) 0.0017(11)
C2 0.0310(12) 0.0416(14) 0.0246(12) -0.0062(10) 0.0023(10) -0.0124(10)
C11 0.0180(9) 0.0188(10) 0.0206(11) -0.0005(8) -0.0017(8) -0.0026(7)
C12 0.0167(9) 0.0225(10) 0.0187(10) -0.0017(8) -0.0029(8) 0.0002(8)
C13 0.0285(11) 0.0221(10) 0.0199(10) 0.0006(8) -0.0026(9) -0.0033(8)
C14 0.0412(14) 0.0310(12) 0.0215(12) -0.0043(9) 0.0078(10) -0.0053(10)
C15 0.0320(12) 0.0229(11) 0.0304(13) -0.0090(9) 0.0096(10) -0.0006(9)
C16 0.0279(11) 0.0154(10) 0.0295(12) -0.0044(8) 0.0016(9) -0.0004(8)
C17 0.0604(18) 0.0477(16) 0.0250(12) 0.0009(12) 0.0155(12) -0.0040(13)
C18 0.0594(17) 0.0458(15) 0.0219(13) -0.0085(11) 0.0007(12) -0.0063(13)
C21 0.0158(9) 0.0196(10) 0.0255(11) -0.0030(8) -0.0041(8) -0.0018(7)
C22 0.0190(10) 0.0194(10) 0.0345(12) 0.0012(9) 0.0030(9) -0.0052(8)
C23 0.0203(11) 0.0286(12) 0.0420(14) -0.0014(10) 0.0107(10) -0.0030(9)
C24 0.0167(11) 0.0367(13) 0.0577(17) 0.0045(12) 0.0038(11) 0.0050(9)
C25 0.0173(10) 0.0244(11) 0.0367(13) 0.0009(9) -0.0062(9) 0.0035(8)
C26 0.0174(10) 0.0237(10) 0.0223(11) -0.0009(8) -0.0065(8) 0.0000(8)
C27 0.0287(13) 0.0541(18) 0.082(2) 0.0083(16) 0.0164(15) 0.0206(12)
C28 0.0220(13) 0.072(2) 0.088(3) 0.0096(18) -0.0127(15) -0.0107(13)

loop_
_atom_type_symbol
_atom_type_description
_atom_type_scat_dispersion_real
_atom_type_scat_dispersion_imag
_atom_type_scat_source
C C 0.0033 0.0016 'International Tables Vol C Tables 4.2.6.8 and 6.1.1.4'
H H 0 0 'International Tables Vol C Tables 4.2.6.8 and 6.1.1.4'
Fe Fe 0.3463 0.8444 'International Tables Vol C Tables 4.2.6.8 and 6.1.1.4'
Si Si 0.0817 0.0704 'International Tables Vol C Tables 4.2.6.8 and 6.1.1.4'

loop_
_geom_angle_atom_site_label_1
_geom_angle_atom_site_label_2
_geom_angle_atom_site_label_3
_geom_angle
_geom_angle_site_symmetry_1
_geom_angle_site_symmetry_3
C16 Fe C26 120.59(9) . .
C16 Fe C12 72.04(8) . .
C26 Fe C12 117.30(8) . .
C16 Fe C22 157.47(9) . .
C26 Fe C22 72.11(9) . .
C12 Fe C22 120.87(8) . .
C16 Fe C11 40.64(8) . .
C26 Fe C11 106.78(8) . .
C12 Fe C11 40.40(8) . .
C22 Fe C11 159.39(8) . .
C16 Fe C21 159.48(9) . .
C26 Fe C21 40.54(8) . .
C12 Fe C21 107.32(8) . .
C22 Fe C21 40.29(8) . .
C11 Fe C21 126.61(8) . .
C16 Fe C25 96.81(9) . .
C26 Fe C25 39.23(8) . .
C12 Fe C25 144.07(9) . .
C22 Fe C25 82.28(9) . .
C11 Fe C25 110.24(8) . .
C21 Fe C25 71.42(8) . .
C16 Fe C15 39.01(8) . .
C26 Fe C15 148.91(9) . .
C12 Fe C15 82.26(9) . .
C22 Fe C15 120.41(9) . .
C11 Fe C15 71.53(8) . .
C21 Fe C15 160.70(9) . .
C25 Fe C15 110.85(9) . .
C16 Fe C13 82.13(8) . .
C26 Fe C13 144.25(8) . .
C12 Fe C13 39.08(8) . .
C22 Fe C13 97.25(8) . .
C11 Fe C13 71.35(8) . .
C21 Fe C13 110.69(8) . .
C25 Fe C13 176.11(9) . .
C15 Fe C13 66.03(9) . .
C16 Fe C23 120.43(9) . .
C26 Fe C23 82.21(9) . .
C12 Fe C23 149.15(9) . .
C22 Fe C23 38.92(8) . .
C11 Fe C23 161.06(8) . .
C21 Fe C23 71.01(8) . .
C25 Fe C23 66.04(9) . .
C15 Fe C23 92.07(9) . .
C13 Fe C23 111.25(9) . .
C2 Si C11 112.28(10) . .
C2 Si C1 108.84(13) . .
C11 Si C1 109.39(11) . .
C2 Si C21 109.92(10) . 4
C11 Si C21 109.72(9) . 4
C1 Si C21 106.52(11) . 4
C12 C11 C16 114.62(18) . .
C12 C11 Si 124.10(15) . .
C16 C11 Si 121.27(15) . .
C12 C11 Fe 68.57(11) . .
C16 C11 Fe 68.24(11) . .
Si C11 Fe 131.78(11) . .
C13 C12 C11 120.57(19) . .
C13 C12 Fe 73.35(12) . .
C11 C12 Fe 71.02(11) . .
C12 C13 C14 119.97(19) . .
C12 C13 Fe 67.57(11) . .
C14 C13 Fe 95.20(14) . .
C15 C14 C13 100.18(18) . .
C15 C14 C18 112.0(2) . .
C13 C14 C18 113.5(2) . .
C15 C14 C17 111.4(2) . .
C13 C14 C17 110.2(2) . .
C18 C14 C17 109.3(2) . .
C16 C15 C14 119.8(2) . .
C16 C15 Fe 67.41(12) . .
C14 C15 Fe 95.25(13) . .
C15 C16 C11 120.8(2) . .
C15 C16 Fe 73.58(12) . .
C11 C16 Fe 71.12(11) . .
C22 C21 C26 115.25(18) . .
C22 C21 Si 120.83(15) . 3
C26 C21 Si 123.76(16) . 3
C22 C21 Fe 68.57(11) . .
C26 C21 Fe 68.40(11) . .
Si C21 Fe 137.05(11) 3 .
C23 C22 C21 120.6(2) . .
C23 C22 Fe 73.69(12) . .
C21 C22 Fe 71.14(11) . .
C22 C23 C24 119.4(2) . .
C22 C23 Fe 67.39(11) . .
C24 C23 Fe 94.93(14) . .
C25 C24 C23 100.14(17) . .
C25 C24 C27 110.9(2) . .
C23 C24 C27 110.8(2) . .
C25 C24 C28 112.7(2) . .
C23 C24 C28 112.0(2) . .
C27 C24 C28 110.0(2) . .
C26 C25 C24 119.5(2) . .
C26 C25 Fe 67.88(12) . .
C24 C25 Fe 95.87(15) . .
C25 C26 C21 119.9(2) . .
C25 C26 Fe 72.89(13) . .
C21 C26 Fe 71.06(12) . .

loop_
_geom_bond_atom_site_label_1
_geom_bond_atom_site_label_2
_geom_bond_distance
_geom_bond_site_symmetry_2
Fe C16 2.051(2) .
Fe C26 2.056(2) .
Fe C12 2.057(2) .
Fe C22 2.057(2) .
Fe C11 2.0898(19) .
Fe C21 2.092(2) .
Fe C25 2.121(2) .
Fe C15 2.131(2) .
Fe C13 2.132(2) .
Fe C23 2.139(2) .
Si C2 1.857(2) .
Si C11 1.870(2) .
Si C1 1.871(2) .
Si C21 1.873(2) 4
C11 C12 1.432(3) .
C11 C16 1.438(3) .
C12 C13 1.403(3) .
C13 C14 1.514(3) .
C14 C15 1.514(3) .
C14 C18 1.530(3) .
C14 C17 1.535(3) .
C15 C16 1.398(3) .
C21 C22 1.429(3) .
C21 C26 1.437(3) .
C21 Si 1.873(2) 3
C22 C23 1.400(3) .
C23 C24 1.517(4) .
C24 C25 1.510(3) .
C24 C27 1.534(3) .
C24 C28 1.536(4) .
C25 C26 1.404(3) .
